data_2236975
loop_
_publ_author_name
'Praveen, Aletti S.'
'Yathirajan, Hemmige S.'
'Gerber, Thomas'
'van Brecht, Benjamin'
'Betz, Richard'

_publ_section_title
;
 (2<i>E</i>)-3-[4-(Benzyloxy)phenyl]-1-(2,6-dichloro-3-fluorophenyl)prop-2-en-1-one
;
_journal_coeditor_code NC2298
_journal_issue 12
_journal_name_full 'Acta Crystallographica Section E'
_journal_page_first o3386
_journal_paper_doi 10.1107/S1600536812046855
_journal_volume 68
_journal_year 2012
_chemical_formula_iupac 'C22 H15 Cl2 F O2'
_chemical_formula_moiety 'C22 H15 Cl2 F O2'
_chemical_formula_sum 'C22 H15 Cl2 F O2'
_chemical_formula_weight 401.24
_chemical_melting_point_gt 369
_chemical_melting_point_lt 367
_chemical_name_systematic (2<i>E</i>)-3-[4-(Benzyloxy)phenyl]-1-(2,6-dichloro-3-fluorophenyl)prop-2-en-1-one
_space_group_IT_number 14
_symmetry_cell_setting monoclinic
_symmetry_space_group_name_Hall '-P 2ybc'
_symmetry_space_group_name_H-M 'P 1 21/c 1'
_atom_sites_solution_hydrogens geom
_atom_sites_solution_primary direct
_atom_sites_solution_secondary difmap
_audit_creation_method SHELXL-97
_cell_angle_alpha 90.00
_cell_angle_beta 124.6290(10)
_cell_angle_gamma 90.00
_cell_formula_units_Z 4
_cell_length_a 9.1977(2)
_cell_length_b 21.6887(4)
_cell_length_c 11.6072(2)
_cell_measurement_reflns_used 8954
_cell_measurement_temperature 200(2)
_cell_measurement_theta_max 28.29
_cell_measurement_theta_min 2.48
_cell_volume 1905.29(7)
_computing_cell_refinement 'SAINT (Bruker, 2010)'
_computing_data_collection 'APEX2 (Bruker, 2010)'
_computing_data_reduction 'SAINT (Bruker, 2010)'
_computing_molecular_graphics 'ORTEP-3 (Farrugia, 2012) and Mercury (Macrae <i>et al.</i>, 2008)'
_computing_publication_material 'SHELXL97 (Sheldrick, 2008) and PLATON (Spek, 2009)'
_computing_structure_refinement 'SHELXL97 (Sheldrick, 2008)'
_computing_structure_solution 'SHELXS97 (Sheldrick, 2008)'
_diffrn_ambient_temperature 200(2)
_diffrn_measured_fraction_theta_full 0.993
_diffrn_measured_fraction_theta_max 0.993
_diffrn_measurement_device_type 'Bruker APEXII CCD'
_diffrn_measurement_method '\f and \w scans'
_diffrn_radiation_monochromator graphite
_diffrn_radiation_source 'fine-focus sealed tube'
_diffrn_radiation_type MoK\a
_diffrn_radiation_wavelength 0.71073
_diffrn_reflns_av_R_equivalents 0.0273
_diffrn_reflns_av_sigmaI/netI 0.0270
_diffrn_reflns_limit_h_max 12
_diffrn_reflns_limit_h_min -12
_diffrn_reflns_limit_k_max 28
_diffrn_reflns_limit_k_min -20
_diffrn_reflns_limit_l_max 15
_diffrn_reflns_limit_l_min -15
_diffrn_reflns_number 17237
_diffrn_reflns_theta_full 28.33
_diffrn_reflns_theta_max 28.33
_diffrn_reflns_theta_min 2.33
_exptl_absorpt_coefficient_mu 0.364
_exptl_absorpt_correction_T_max 0.7457
_exptl_absorpt_correction_T_min 0.6809
_exptl_absorpt_correction_type multi-scan
_exptl_absorpt_process_details '(SADABS; Bruker, 2008)'
_exptl_crystal_colour white
_exptl_crystal_density_diffrn 1.399
_exptl_crystal_density_method 'not measured'
_exptl_crystal_description cube
_exptl_crystal_F_000 824
_exptl_crystal_size_max 0.397
_exptl_crystal_size_mid 0.166
_exptl_crystal_size_min 0.144
_refine_diff_density_max 0.396
_refine_diff_density_min -0.270
_refine_ls_extinction_method none
_refine_ls_goodness_of_fit_ref 1.018
_refine_ls_hydrogen_treatment constr
_refine_ls_matrix_type full
_refine_ls_number_parameters 244
_refine_ls_number_reflns 4712
_refine_ls_number_restraints 0
_refine_ls_restrained_S_all 1.018
_refine_ls_R_factor_all 0.0555
_refine_ls_R_factor_gt 0.0406
_refine_ls_shift/su_max 0.001
_refine_ls_shift/su_mean 0.000
_refine_ls_structure_factor_coef Fsqd
_refine_ls_weighting_details 'calc w=1/[\s^2^(Fo^2^)+(0.0410P)^2^+0.8279P] where P=(Fo^2^+2Fc^2^)/3'
_refine_ls_weighting_scheme calc
_refine_ls_wR_factor_gt 0.0946
_refine_ls_wR_factor_ref 0.1013
_reflns_number_gt 3729
_reflns_number_total 4712
_reflns_threshold_expression I>2sigma(I)
_cod_data_source_file nc2298.cif
_cod_data_source_block I
_cod_original_cell_volume 1905.29(6)
_cod_original_sg_symbol_H-M 'P 21/c'
_cod_database_code 2236975
_cod_database_fobs_code 2236975

loop_
_symmetry_equiv_pos_as_xyz
'x, y, z'
'-x, y+1/2, -z+1/2'
'-x, -y, -z'
'x, -y-1/2, z-1/2'

loop_
_atom_site_type_symbol
_atom_site_label
_atom_site_fract_x
_atom_site_fract_y
_atom_site_fract_z
_atom_site_U_iso_or_equiv
_atom_site_adp_type
_atom_site_calc_flag
_atom_site_refinement_flags
_atom_site_occupancy
_atom_site_symmetry_multiplicity
Cl Cl1 1.07669(6) 0.33062(2) 0.86095(4) 0.05144(14) Uani d . 1 1
Cl Cl2 1.60001(7) 0.17443(2) 1.21644(5) 0.05090(14) Uani d . 1 1
F F1 1.35724(19) 0.38832(5) 0.85238(13) 0.0634(3) Uani d . 1 1
O O1 1.20670(18) 0.23629(6) 1.15009(13) 0.0490(3) Uani d . 1 1
O O2 0.66727(17) -0.00811(5) 0.41450(12) 0.0422(3) Uani d . 1 1
C C1 1.2218(2) 0.22034(7) 1.05687(16) 0.0338(3) Uani d . 1 1
C C2 1.1208(2) 0.16972(8) 0.96163(17) 0.0384(4) Uani d . 1 1
H H2 1.0530 0.1445 0.9813 0.046 Uiso calc R 1 1
C C3 1.1186(2) 0.15692(7) 0.84785(16) 0.0319(3) Uani d . 1 1
H H3 1.1970 0.1800 0.8360 0.038 Uiso calc R 1 1
C C4 0.6360(2) -0.00076(8) 0.27948(17) 0.0397(4) Uani d . 1 1
H H4A 0.7452 -0.0099 0.2848 0.048 Uiso calc R 1 1
H H4B 0.6001 0.0422 0.2465 0.048 Uiso calc R 1 1
C C11 1.3486(2) 0.25530(6) 1.03696(14) 0.0283(3) Uani d . 1 1
C C12 1.2938(2) 0.30701(7) 0.95115(15) 0.0323(3) Uani d . 1 1
C C13 1.4134(3) 0.33938(7) 0.93831(17) 0.0394(4) Uani d . 1 1
C C14 1.5873(3) 0.32290(8) 1.01107(18) 0.0421(4) Uani d . 1 1
H H14 1.6678 0.3463 1.0022 0.050 Uiso calc R 1 1
C C15 1.6452(2) 0.27204(8) 1.09749(17) 0.0393(4) Uani d . 1 1
H H15 1.7658 0.2601 1.1489 0.047 Uiso calc R 1 1
C C16 1.5253(2) 0.23868(7) 1.10837(15) 0.0316(3) Uani d . 1 1
C C21 1.0085(2) 0.11127(7) 0.73997(16) 0.0316(3) Uani d . 1 1
C C22 0.8987(2) 0.06930(8) 0.74900(17) 0.0397(4) Uani d . 1 1
H H22 0.9000 0.0682 0.8314 0.048 Uiso calc R 1 1
C C23 0.7894(3) 0.02991(8) 0.64018(18) 0.0423(4) Uani d . 1 1
H H23 0.7164 0.0018 0.6482 0.051 Uiso calc R 1 1
C C24 0.7851(2) 0.03105(7) 0.51816(16) 0.0343(3) Uani d . 1 1
C C25 0.8940(2) 0.07133(7) 0.50716(17) 0.0340(3) Uani d . 1 1
H H25 0.8936 0.0719 0.4252 0.041 Uiso calc R 1 1
C C26 1.0036(2) 0.11089(7) 0.61807(17) 0.0338(3) Uani d . 1 1
H H26 1.0775 0.1386 0.6102 0.041 Uiso calc R 1 1
C C31 0.4920(2) -0.04454(7) 0.18024(16) 0.0351(3) Uani d . 1 1
C C32 0.5074(2) -0.10705(8) 0.21101(17) 0.0392(4) Uani d . 1 1
H H32 0.6079 -0.1217 0.2969 0.047 Uiso calc R 1 1
C C33 0.3791(3) -0.14809(9) 0.11877(18) 0.0459(4) Uani d . 1 1
H H33 0.3918 -0.1907 0.1414 0.055 Uiso calc R 1 1
C C34 0.2328(3) -0.12764(10) -0.00587(19) 0.0499(5) Uani d . 1 1
H H34 0.1447 -0.1561 -0.0695 0.060 Uiso calc R 1 1
C C35 0.2144(3) -0.06611(11) -0.03803(19) 0.0570(5) Uani d . 1 1
H H35 0.1131 -0.0519 -0.1240 0.068 Uiso calc R 1 1
C C36 0.3439(3) -0.02427(9) 0.05494(19) 0.0489(4) Uani d . 1 1
H H36 0.3302 0.0183 0.0321 0.059 Uiso calc R 1 1

loop_
_atom_site_aniso_label
_atom_site_aniso_U_11
_atom_site_aniso_U_22
_atom_site_aniso_U_33
_atom_site_aniso_U_12
_atom_site_aniso_U_13
_atom_site_aniso_U_23
Cl1 0.0470(3) 0.0639(3) 0.0343(2) 0.0235(2) 0.01765(19) 0.00794(19)
Cl2 0.0530(3) 0.0481(3) 0.0527(3) 0.0169(2) 0.0307(2) 0.0229(2)
F1 0.0982(10) 0.0362(6) 0.0626(7) 0.0085(6) 0.0497(7) 0.0160(5)
O1 0.0587(8) 0.0596(8) 0.0430(7) -0.0113(7) 0.0375(7) -0.0124(6)
O2 0.0528(7) 0.0349(6) 0.0353(6) -0.0162(5) 0.0228(6) -0.0089(5)
C1 0.0340(8) 0.0385(8) 0.0293(7) -0.0024(7) 0.0183(6) -0.0012(6)
C2 0.0388(9) 0.0404(9) 0.0404(8) -0.0120(7) 0.0251(7) -0.0061(7)
C3 0.0299(8) 0.0297(7) 0.0336(7) -0.0026(6) 0.0166(6) -0.0014(6)
C4 0.0460(9) 0.0328(8) 0.0352(8) -0.0060(7) 0.0200(7) -0.0020(7)
C11 0.0337(8) 0.0275(7) 0.0219(6) -0.0026(6) 0.0147(6) -0.0044(5)
C12 0.0373(8) 0.0321(7) 0.0233(7) 0.0029(6) 0.0147(6) -0.0032(6)
C13 0.0610(11) 0.0252(7) 0.0335(8) -0.0018(7) 0.0277(8) 0.0006(6)
C14 0.0498(10) 0.0384(9) 0.0427(9) -0.0165(8) 0.0291(8) -0.0073(7)
C15 0.0339(8) 0.0436(9) 0.0362(8) -0.0060(7) 0.0174(7) -0.0049(7)
C16 0.0355(8) 0.0292(7) 0.0271(7) 0.0012(6) 0.0160(6) 0.0017(6)
C21 0.0304(7) 0.0271(7) 0.0334(7) -0.0014(6) 0.0157(6) -0.0019(6)
C22 0.0506(10) 0.0338(8) 0.0338(8) -0.0099(7) 0.0235(8) -0.0017(6)
C23 0.0532(11) 0.0325(8) 0.0405(9) -0.0151(8) 0.0261(8) -0.0026(7)
C24 0.0385(9) 0.0235(7) 0.0355(8) -0.0037(6) 0.0178(7) -0.0043(6)
C25 0.0351(8) 0.0325(8) 0.0365(8) -0.0018(7) 0.0216(7) -0.0052(6)
C26 0.0323(8) 0.0316(8) 0.0401(8) -0.0043(6) 0.0221(7) -0.0051(6)
C31 0.0375(8) 0.0357(8) 0.0298(7) -0.0025(7) 0.0178(7) -0.0019(6)
C32 0.0424(9) 0.0380(9) 0.0296(8) -0.0038(7) 0.0160(7) 0.0003(6)
C33 0.0602(12) 0.0400(9) 0.0399(9) -0.0137(9) 0.0299(9) -0.0075(7)
C34 0.0494(11) 0.0637(12) 0.0352(9) -0.0186(10) 0.0232(8) -0.0167(8)
C35 0.0410(10) 0.0772(15) 0.0328(9) 0.0045(10) 0.0091(8) -0.0019(9)
C36 0.0474(11) 0.0455(10) 0.0409(9) 0.0067(8) 0.0175(8) 0.0052(8)

loop_
_atom_type_symbol
_atom_type_description
_atom_type_scat_dispersion_real
_atom_type_scat_dispersion_imag
_atom_type_scat_source
C C 0.0033 0.0016 'International Tables Vol C Tables 4.2.6.8 and 6.1.1.4'
H H 0.0000 0.0000 'International Tables Vol C Tables 4.2.6.8 and 6.1.1.4'
Cl Cl 0.1484 0.1585 'International Tables Vol C Tables 4.2.6.8 and 6.1.1.4'
F F 0.0171 0.0103 'International Tables Vol C Tables 4.2.6.8 and 6.1.1.4'
O O 0.0106 0.0060 'International Tables Vol C Tables 4.2.6.8 and 6.1.1.4'

loop_
_geom_angle_atom_site_label_1
_geom_angle_atom_site_label_2
_geom_angle_atom_site_label_3
_geom_angle
C24 O2 C4 117.41(12)
O1 C1 C2 122.91(15)
O1 C1 C11 118.69(14)
C2 C1 C11 118.39(13)
C3 C2 C1 123.41(15)
C3 C2 H2 118.3
C1 C2 H2 118.3
C2 C3 C21 126.97(15)
C2 C3 H3 116.5
C21 C3 H3 116.5
O2 C4 C31 108.06(13)
O2 C4 H4A 110.1
C31 C4 H4A 110.1
O2 C4 H4B 110.1
C31 C4 H4B 110.1
H4A C4 H4B 108.4
C16 C11 C12 117.55(14)
C16 C11 C1 121.37(13)
C12 C11 C1 121.01(14)
C13 C12 C11 119.96(15)
C13 C12 Cl1 120.13(12)
C11 C12 Cl1 119.91(13)
F1 C13 C14 119.16(16)
F1 C13 C12 119.19(17)
C14 C13 C12 121.65(15)
C13 C14 C15 119.46(16)
C13 C14 H14 120.3
C15 C14 H14 120.3
C14 C15 C16 119.14(16)
C14 C15 H15 120.4
C16 C15 H15 120.4
C15 C16 C11 122.21(14)
C15 C16 Cl2 118.54(13)
C11 C16 Cl2 119.25(12)
C26 C21 C22 117.55(14)
C26 C21 C3 118.88(14)
C22 C21 C3 123.48(14)
C23 C22 C21 120.93(15)
C23 C22 H22 119.5
C21 C22 H22 119.5
C22 C23 C24 120.38(15)
C22 C23 H23 119.8
C24 C23 H23 119.8
O2 C24 C25 124.31(14)
O2 C24 C23 115.75(14)
C25 C24 C23 119.92(14)
C24 C25 C26 118.97(14)
C24 C25 H25 120.5
C26 C25 H25 120.5
C21 C26 C25 122.23(15)
C21 C26 H26 118.9
C25 C26 H26 118.9
C36 C31 C32 118.46(16)
C36 C31 C4 121.24(16)
C32 C31 C4 120.27(15)
C33 C32 C31 120.94(16)
C33 C32 H32 119.5
C31 C32 H32 119.5
C34 C33 C32 120.26(18)
C34 C33 H33 119.9
C32 C33 H33 119.9
C35 C34 C33 119.79(17)
C35 C34 H34 120.1
C33 C34 H34 120.1
C34 C35 C36 120.27(18)
C34 C35 H35 119.9
C36 C35 H35 119.9
C31 C36 C35 120.29(18)
C31 C36 H36 119.9
C35 C36 H36 119.9

loop_
_geom_bond_atom_site_label_1
_geom_bond_atom_site_label_2
_geom_bond_distance
Cl1 C12 1.7230(17)
Cl2 C16 1.7344(15)
F1 C13 1.3425(18)
O1 C1 1.2167(19)
O2 C24 1.3643(18)
O2 C4 1.4327(19)
C1 C2 1.457(2)
C1 C11 1.515(2)
C2 C3 1.338(2)
C2 H2 0.9500
C3 C21 1.460(2)
C3 H3 0.9500
C4 C31 1.500(2)
C4 H4A 0.9900
C4 H4B 0.9900
C11 C16 1.388(2)
C11 C12 1.390(2)
C12 C13 1.383(2)
C13 C14 1.366(3)
C14 C15 1.378(2)
C14 H14 0.9500
C15 C16 1.383(2)
C15 H15 0.9500
C21 C26 1.389(2)
C21 C22 1.408(2)
C22 C23 1.376(2)
C22 H22 0.9500
C23 C24 1.395(2)
C23 H23 0.9500
C24 C25 1.388(2)
C25 C26 1.391(2)
C25 H25 0.9500
C26 H26 0.9500
C31 C36 1.383(2)
C31 C32 1.389(2)
C32 C33 1.377(2)
C32 H32 0.9500
C33 C34 1.374(3)
C33 H33 0.9500
C34 C35 1.370(3)
C34 H34 0.9500
C35 C36 1.395(3)
C35 H35 0.9500
C36 H36 0.9500

loop_
_geom_hbond_atom_site_label_D
_geom_hbond_atom_site_label_H
_geom_hbond_atom_site_label_A
_geom_hbond_site_symmetry_A
_geom_hbond_distance_DH
_geom_hbond_distance_HA
_geom_hbond_distance_DA
_geom_hbond_angle_DHA
C23 H23 F1 2_746 0.95 2.55 3.375(2) 145.1
C34 H34 Cl1 2_645 0.95 2.80 3.5462(18) 136.0
C14 H14 <i>Cg</i> 4_655 0.95 2.51 3.297(2) 140

loop_
_geom_torsion_atom_site_label_1
_geom_torsion_atom_site_label_2
_geom_torsion_atom_site_label_3
_geom_torsion_atom_site_label_4
_geom_torsion
O1 C1 C2 C3 170.87(17)
C11 C1 C2 C3 -8.0(2)
C1 C2 C3 C21 -173.56(16)
C24 O2 C4 C31 -175.17(14)
O1 C1 C11 C16 88.4(2)
C2 C1 C11 C16 -92.69(18)
O1 C1 C11 C12 -88.61(19)
C2 C1 C11 C12 90.29(18)
C16 C11 C12 C13 0.7(2)
C1 C11 C12 C13 177.82(13)
C16 C11 C12 Cl1 -179.34(11)
C1 C11 C12 Cl1 -2.20(19)
C11 C12 C13 F1 178.39(13)
Cl1 C12 C13 F1 -1.6(2)
C11 C12 C13 C14 -1.7(2)
Cl1 C12 C13 C14 178.27(13)
F1 C13 C14 C15 -178.82(15)
C12 C13 C14 C15 1.3(3)
C13 C14 C15 C16 0.1(2)
C14 C15 C16 C11 -1.2(2)
C14 C15 C16 Cl2 179.46(12)
C12 C11 C16 C15 0.8(2)
C1 C11 C16 C15 -176.37(14)
C12 C11 C16 Cl2 -179.88(11)
C1 C11 C16 Cl2 2.99(19)
C2 C3 C21 C26 169.97(17)
C2 C3 C21 C22 -6.4(3)
C26 C21 C22 C23 -0.6(3)
C3 C21 C22 C23 175.83(16)
C21 C22 C23 C24 -0.2(3)
C4 O2 C24 C25 -9.4(2)
C4 O2 C24 C23 169.19(15)
C22 C23 C24 O2 -177.49(16)
C22 C23 C24 C25 1.2(3)
O2 C24 C25 C26 177.34(15)
C23 C24 C25 C26 -1.2(2)
C22 C21 C26 C25 0.6(2)
C3 C21 C26 C25 -176.04(15)
C24 C25 C26 C21 0.3(2)
O2 C4 C31 C36 127.10(17)
O2 C4 C31 C32 -54.7(2)
C36 C31 C32 C33 0.4(3)
C4 C31 C32 C33 -177.76(16)
C31 C32 C33 C34 -0.1(3)
C32 C33 C34 C35 -0.3(3)
C33 C34 C35 C36 0.3(3)
C32 C31 C36 C35 -0.4(3)
C4 C31 C36 C35 177.73(18)
C34 C35 C36 C31 0.1(3)

loop_
_cod_related_entry_id
_cod_related_entry_database
_cod_related_entry_code
1 ChemSpider 30658246
